data_7026881
loop_
_publ_author_name
'Kongprakaiwoot, Natcharee'
'Armstrong, Jack B.'
'Noll, Bruce C.'
'Brown, Seth N.'

_publ_section_title
;
 Optically active bis(\b-diketonate) complexes of titanium.
;
_journal_issue 42
_journal_name_full 'Dalton transactions (Cambridge, England : 2003)'
_journal_page_first 10105
_journal_page_last 10115
_journal_paper_doi 10.1039/c0dt00828a
_journal_volume 39
_journal_year 2010
_chemical_absolute_configuration rmad
_chemical_formula_moiety 'C48 H46 O6 Ti'
_chemical_formula_sum 'C48 H46 O6 Ti'
_chemical_formula_weight 766.75
_chemical_name_common (R,\L)-(Tol2Bobbinap)Ti(OiPr)2
_chemical_name_systematic
;
(R,\L)-(1,1'-Binaphthyl-2,2'-bis(4-p-tolyl-2,4-butanedionato))-
diisopropoxytitanium(IV)
;
_space_group_IT_number 4
_symmetry_cell_setting monoclinic
_symmetry_space_group_name_Hall 'P 2yb'
_symmetry_space_group_name_H-M 'P 1 21 1'
_atom_sites_solution_hydrogens difmap
_atom_sites_solution_primary direct
_atom_sites_solution_secondary difmap
_audit_creation_method SHELXL-97
_cell_angle_alpha 90.00
_cell_angle_beta 92.5330(16)
_cell_angle_gamma 90.00
_cell_formula_units_Z 2
_cell_length_a 11.6568(3)
_cell_length_b 7.8240(2)
_cell_length_c 21.7522(6)
_cell_measurement_reflns_used 9728
_cell_measurement_temperature 100(2)
_cell_measurement_theta_max 28.21
_cell_measurement_theta_min 2.77
_cell_volume 1981.92(9)
_computing_cell_refinement 'APEX2/SAINT (Bruker, 2004)'
_computing_data_collection 'APEX2 (Bruker, 2004)'
_computing_data_reduction 'SAINT/XPREP (Bruker, 2004; Sheldrick, 2003)'
_computing_molecular_graphics 'XP (Sheldrick, 1998)'
_computing_publication_material 'XCIF (Sheldrick, 2001)'
_computing_structure_refinement 'XL (Sheldrick, 2001)'
_computing_structure_solution 'XS (Sheldrick, 2001)'
_diffrn_ambient_temperature 100(2)
_diffrn_detector_area_resol_mean 8.33
_diffrn_measured_fraction_theta_full .999
_diffrn_measured_fraction_theta_max .999
_diffrn_measurement_device_type 'Bruker X8-ApexII CCD area detector'
_diffrn_measurement_method '\f and \w scans'
_diffrn_radiation_monochromator graphite
_diffrn_radiation_source 'fine-focus sealed tube'
_diffrn_radiation_type MoK\a
_diffrn_radiation_wavelength 0.71073
_diffrn_reflns_av_R_equivalents 0.0233
_diffrn_reflns_av_sigmaI/netI 0.0262
_diffrn_reflns_limit_h_max 15
_diffrn_reflns_limit_h_min -15
_diffrn_reflns_limit_k_max 10
_diffrn_reflns_limit_k_min -10
_diffrn_reflns_limit_l_max 28
_diffrn_reflns_limit_l_min -29
_diffrn_reflns_number 37130
_diffrn_reflns_theta_full 28.34
_diffrn_reflns_theta_max 28.34
_diffrn_reflns_theta_min 1.75
_exptl_absorpt_coefficient_mu 0.266
_exptl_absorpt_correction_T_max 0.9657
_exptl_absorpt_correction_T_min 0.9276
_exptl_absorpt_correction_type multi-scan
_exptl_absorpt_process_details
;
Blessing, R. H. (1995) Acta Cryst. A51, 33-38.

Sheldrick, G.M. (2008) SADABS v2008/1. Bruker AXS Inc.
Madison, WI USA.
;
_exptl_crystal_colour yellow
_exptl_crystal_density_diffrn 1.285
_exptl_crystal_description wedge
_exptl_crystal_F_000 808
_exptl_crystal_recrystallization_method
;
Crystals were grown from hexanes.
;
_exptl_crystal_size_max 0.29
_exptl_crystal_size_mid 0.14
_exptl_crystal_size_min 0.13
_refine_diff_density_max .266
_refine_diff_density_min -.187
_refine_diff_density_rms .038
_refine_ls_abs_structure_details 'Flack H D (1983), Acta Cryst. A39, 876-881'
_refine_ls_abs_structure_Flack 0.004(11)
_refine_ls_extinction_method none
_refine_ls_goodness_of_fit_ref 1.028
_refine_ls_hydrogen_treatment refall
_refine_ls_matrix_type full
_refine_ls_number_parameters 680
_refine_ls_number_reflns 9848
_refine_ls_number_restraints 1
_refine_ls_restrained_S_all 1.028
_refine_ls_R_factor_all 0.0311
_refine_ls_R_factor_gt 0.0271
_refine_ls_shift/su_max 0.001
_refine_ls_shift/su_mean 0.000
_refine_ls_structure_factor_coef Fsqd
_refine_ls_weighting_details 'calc w=1/[\s^2^(Fo^2^)+(0.0441P)^2^+0.1692P] where P=(Fo^2^+2Fc^2^)/3'
_refine_ls_weighting_scheme calc
_refine_ls_wR_factor_gt 0.0685
_refine_ls_wR_factor_ref 0.0711
_reflns_number_gt 9182
_reflns_number_total 9848
_reflns_threshold_expression >2sigma(I)
_cod_data_source_file c0dt00828a.txt
_cod_data_source_block bobbi0
_cod_depositor_comments
;
The following automatic conversions were performed:

'_symmetry_cell_setting' value 'Monoclinic' changed to 'monoclinic'
according to /home/saulius/struct/CIF-dictionaries/cif_core.dic
dictionary named 'cif_core.dic' version 2.4.2 from 2011-04-26.

Automatic conversion script
Id: cif_fix_values 1891 2012-01-12 08:04:46Z andrius 
;
_cod_original_sg_symbol_Hall '2 yb'
_cod_original_sg_symbol_H-M P2(1)
_cod_database_code 7026881

loop_
_symmetry_equiv_pos_as_xyz
'x, y, z'
'-x, y+1/2, -z'

loop_
_atom_site_label
_atom_site_type_symbol
_atom_site_fract_x
_atom_site_fract_y
_atom_site_fract_z
_atom_site_U_iso_or_equiv
_atom_site_adp_type
_atom_site_occupancy
_atom_site_symmetry_multiplicity
_atom_site_calc_flag
Ti Ti 0.728489(19) 0.55326(3) 0.141757(9) 0.01510(5) Uani 1 1 d
O1 O 0.69752(8) 0.75624(12) 0.19864(4) 0.01629(18) Uani 1 1 d
O2 O 0.88545(8) 0.66018(13) 0.13923(4) 0.01788(19) Uani 1 1 d
O3 O 0.79956(8) 0.46025(12) 0.22746(4) 0.01749(19) Uani 1 1 d
O4 O 0.58302(8) 0.45926(13) 0.17340(4) 0.01801(19) Uani 1 1 d
O5 O 0.77419(8) 0.36171(12) 0.10598(4) 0.01830(19) Uani 1 1 d
O6 O 0.66593(8) 0.65621(12) 0.07469(4) 0.01775(19) Uani 1 1 d
C1 C 0.71779(11) 0.94959(17) 0.28177(6) 0.0154(2) Uani 1 1 d
H1A H 0.7765(13) 1.013(2) 0.3041(7) 0.019(4) Uiso 1 1 d
H1B H 0.6668(14) 1.031(3) 0.2629(8) 0.026(4) Uiso 1 1 d
C2 C 0.76902(11) 0.84068(17) 0.23228(6) 0.0153(2) Uani 1 1 d
C3 C 0.88714(11) 0.84143(18) 0.22603(6) 0.0169(2) Uani 1 1 d
H3 H 0.9304(13) 0.913(2) 0.2531(7) 0.013(4) Uiso 1 1 d
C4 C 0.94027(11) 0.75535(18) 0.17852(6) 0.0160(2) Uani 1 1 d
C5 C 0.81959(12) 0.41585(18) 0.33570(6) 0.0169(3) Uani 1 1 d
H5A H 0.7720(14) 0.382(2) 0.3688(7) 0.018(4) Uiso 1 1 d
H5B H 0.8755(15) 0.330(2) 0.3325(8) 0.024(4) Uiso 1 1 d
C6 C 0.74672(11) 0.43020(16) 0.27600(6) 0.0153(2) Uani 1 1 d
C7 C 0.62824(12) 0.40370(17) 0.27827(6) 0.0172(3) Uani 1 1 d
H7 H 0.6008(14) 0.375(2) 0.3165(8) 0.024(4) Uiso 1 1 d
C8 C 0.55255(11) 0.41345(17) 0.22695(6) 0.0159(2) Uani 1 1 d
C11 C 0.69795(11) 0.73703(17) 0.36945(5) 0.0153(2) Uani 1 1 d
C12 C 0.64734(11) 0.84151(17) 0.32428(6) 0.0157(2) Uani 1 1 d
C13 C 0.52635(12) 0.84155(19) 0.31466(6) 0.0197(3) Uani 1 1 d
H13 H 0.4914(13) 0.907(2) 0.2818(7) 0.015(4) Uiso 1 1 d
C14 C 0.45795(12) 0.7403(2) 0.34884(6) 0.0214(3) Uani 1 1 d
H14 H 0.3768(16) 0.738(2) 0.3413(8) 0.031(5) Uiso 1 1 d
C15 C 0.43696(12) 0.5357(2) 0.43445(7) 0.0261(3) Uani 1 1 d
H15 H 0.3591(14) 0.533(2) 0.4237(7) 0.023(4) Uiso 1 1 d
C16 C 0.48456(14) 0.4423(2) 0.48190(8) 0.0318(4) Uani 1 1 d
H16 H 0.4354(16) 0.365(3) 0.5075(9) 0.033(5) Uiso 1 1 d
C17 C 0.60476(14) 0.4468(2) 0.49457(7) 0.0290(3) Uani 1 1 d
H17 H 0.6376(15) 0.380(3) 0.5260(8) 0.028(5) Uiso 1 1 d
C18 C 0.67394(11) 0.5423(2) 0.45856(6) 0.0216(3) Uani 1 1 d
H18 H 0.7551(13) 0.551(2) 0.4669(6) 0.016(3) Uiso 1 1 d
C19 C 0.62713(11) 0.63945(18) 0.40837(6) 0.0172(2) Uani 1 1 d
C10 C 0.50573(11) 0.63810(19) 0.39700(6) 0.0196(3) Uani 1 1 d
C21 C 0.82603(11) 0.72271(17) 0.37642(5) 0.0151(2) Uani 1 1 d
C22 C 0.88233(11) 0.57706(18) 0.35661(5) 0.0160(2) Uani 1 1 d
C23 C 1.00456(11) 0.57584(19) 0.35848(6) 0.0194(3) Uani 1 1 d
H23 H 1.0433(14) 0.478(2) 0.3444(7) 0.021(4) Uiso 1 1 d
C24 C 1.06749(12) 0.7126(2) 0.37896(6) 0.0215(3) Uani 1 1 d
H24 H 1.1509(16) 0.702(3) 0.3804(8) 0.032(5) Uiso 1 1 d
C25 C 1.07614(13) 1.0018(2) 0.42616(7) 0.0249(3) Uani 1 1 d
H25 H 1.1527(16) 0.993(2) 0.4247(8) 0.027(5) Uiso 1 1 d
C26 C 1.02253(14) 1.1375(2) 0.45154(7) 0.0279(3) Uani 1 1 d
H26 H 1.0597(16) 1.234(3) 0.4669(9) 0.035(5) Uiso 1 1 d
C27 C 0.90145(14) 1.1385(2) 0.45406(6) 0.0256(3) Uani 1 1 d
H27 H 0.8622(16) 1.231(3) 0.4718(8) 0.032(5) Uiso 1 1 d
C28 C 0.83760(13) 1.00666(18) 0.42926(6) 0.0204(3) Uani 1 1 d
H28 H 0.7563(13) 1.009(2) 0.4307(7) 0.011(4) Uiso 1 1 d
C29 C 0.89123(11) 0.86361(18) 0.40208(6) 0.0170(3) Uani 1 1 d
C20 C 1.01322(12) 0.85984(19) 0.40195(6) 0.0195(3) Uani 1 1 d
C31 C 1.06496(11) 0.77750(18) 0.16949(6) 0.0171(2) Uani 1 1 d
C32 C 1.10843(12) 0.74507(19) 0.11182(6) 0.0206(3) Uani 1 1 d
H32 H 1.0585(15) 0.706(2) 0.0809(8) 0.024(4) Uiso 1 1 d
C33 C 1.22415(12) 0.7728(2) 0.10190(7) 0.0225(3) Uani 1 1 d
H33 H 1.2482(14) 0.755(2) 0.0629(8) 0.020(4) Uiso 1 1 d
C34 C 1.29910(12) 0.83080(19) 0.14875(6) 0.0208(3) Uani 1 1 d
C35 C 1.25511(12) 0.8594(2) 0.20636(7) 0.0242(3) Uani 1 1 d
H35 H 1.3041(15) 0.902(3) 0.2398(8) 0.029(5) Uiso 1 1 d
C36 C 1.14031(12) 0.8338(2) 0.21692(6) 0.0225(3) Uani 1 1 d
H36 H 1.1117(15) 0.849(3) 0.2575(8) 0.030(5) Uiso 1 1 d
C37 C 1.42449(13) 0.8625(3) 0.13856(8) 0.0283(3) Uani 1 1 d
H37A H 1.4399(19) 0.867(3) 0.0954(11) 0.054(6) Uiso 1 1 d
H37B H 1.445(2) 0.975(4) 0.1480(12) 0.067(8) Uiso 1 1 d
H37C H 1.4721(19) 0.792(3) 0.1645(10) 0.050(6) Uiso 1 1 d
C41 C 0.42826(11) 0.37139(17) 0.23184(6) 0.0170(3) Uani 1 1 d
C42 C 0.35316(12) 0.39990(19) 0.18107(6) 0.0207(3) Uani 1 1 d
H42 H 0.3810(15) 0.446(2) 0.1456(8) 0.024(4) Uiso 1 1 d
C43 C 0.23732(12) 0.3646(2) 0.18389(7) 0.0229(3) Uani 1 1 d
H43 H 0.1872(17) 0.386(3) 0.1484(9) 0.038(5) Uiso 1 1 d
C44 C 0.19203(12) 0.29822(18) 0.23699(7) 0.0213(3) Uani 1 1 d
C45 C 0.26690(13) 0.2696(2) 0.28768(7) 0.0258(3) Uani 1 1 d
H45 H 0.2367(16) 0.221(3) 0.3271(9) 0.038(5) Uiso 1 1 d
C46 C 0.38332(13) 0.3052(2) 0.28537(7) 0.0242(3) Uani 1 1 d
H46 H 0.4323(15) 0.289(3) 0.3222(8) 0.027(4) Uiso 1 1 d
C47 C 0.06605(13) 0.2569(2) 0.23885(7) 0.0274(3) Uani 1 1 d
H47C H 0.0231(16) 0.356(3) 0.2332(8) 0.030(5) Uiso 1 1 d
H47B H 0.0443(15) 0.172(3) 0.2029(8) 0.028(5) Uiso 1 1 d
H47A H 0.0482(17) 0.211(3) 0.2811(9) 0.038(5) Uiso 1 1 d
C51 C 0.7474(2) 0.0663(3) 0.08791(10) 0.0506(6) Uani 1 1 d
H51A H 0.724(3) 0.086(5) 0.0455(14) 0.096(10) Uiso 1 1 d
H51B H 0.6749(19) 0.078(3) 0.1053(10) 0.044(6) Uiso 1 1 d
H51C H 0.7790(19) -0.050(3) 0.0914(10) 0.049(6) Uiso 1 1 d
C52 C 0.82866(13) 0.20144(19) 0.11169(6) 0.0224(3) Uani 1 1 d
H52 H 0.8434(14) 0.182(2) 0.1571(8) 0.024(4) Uiso 1 1 d
C53 C 0.9389(2) 0.2091(4) 0.07777(9) 0.0538(7) Uani 1 1 d
H53A H 0.975(2) 0.106(4) 0.0855(12) 0.073(8) Uiso 1 1 d
H53B H 0.990(3) 0.299(5) 0.0927(16) 0.107(13) Uiso 1 1 d
H53C H 0.917(2) 0.223(3) 0.0332(11) 0.061(7) Uiso 1 1 d
C61 C 0.55663(16) 0.7254(2) -0.01760(7) 0.0322(4) Uani 1 1 d
H61A H 0.5488(17) 0.702(3) -0.0621(10) 0.041(5) Uiso 1 1 d
H61B H 0.5687(16) 0.839(3) -0.0107(9) 0.034(5) Uiso 1 1 d
H61C H 0.4854(17) 0.688(3) 0.0001(9) 0.026(4) Uiso 1 1 d
C62 C 0.65774(13) 0.62517(19) 0.01022(6) 0.0209(3) Uani 1 1 d
H62 H 0.6423(13) 0.503(2) 0.0046(7) 0.013(4) Uiso 1 1 d
C63 C 0.76992(16) 0.6719(2) -0.01802(8) 0.0324(4) Uani 1 1 d
H63C H 0.7872(17) 0.791(3) -0.0114(9) 0.040(5) Uiso 1 1 d
H63B H 0.7665(17) 0.648(3) -0.0620(10) 0.045(6) Uiso 1 1 d
H63A H 0.8315(18) 0.617(3) -0.0004(9) 0.040(6) Uiso 1 1 d

loop_
_atom_site_aniso_label
_atom_site_aniso_U_11
_atom_site_aniso_U_22
_atom_site_aniso_U_33
_atom_site_aniso_U_23
_atom_site_aniso_U_13
_atom_site_aniso_U_12
Ti 0.01581(10) 0.01586(11) 0.01361(10) -0.00137(9) 0.00045(7) -0.00019(9)
O1 0.0157(4) 0.0180(5) 0.0151(4) -0.0023(4) -0.0005(3) 0.0004(4)
O2 0.0167(4) 0.0206(5) 0.0164(4) -0.0024(4) 0.0013(3) -0.0007(4)
O3 0.0166(4) 0.0193(5) 0.0166(4) -0.0003(4) 0.0009(3) 0.0007(4)
O4 0.0169(4) 0.0204(5) 0.0168(4) 0.0005(4) -0.0001(3) -0.0025(4)
O5 0.0208(5) 0.0155(5) 0.0186(4) -0.0021(4) 0.0017(4) 0.0005(4)
O6 0.0206(5) 0.0186(5) 0.0140(4) -0.0006(4) 0.0000(3) -0.0001(4)
C1 0.0162(6) 0.0149(6) 0.0148(6) -0.0001(5) -0.0009(5) 0.0017(5)
C2 0.0186(6) 0.0138(6) 0.0134(5) 0.0028(5) 0.0001(4) 0.0019(5)
C3 0.0175(6) 0.0175(6) 0.0155(6) -0.0003(5) -0.0008(5) -0.0016(5)
C4 0.0167(6) 0.0163(6) 0.0149(5) 0.0038(5) 0.0001(4) 0.0004(5)
C5 0.0165(6) 0.0163(6) 0.0177(6) 0.0015(5) -0.0002(5) 0.0028(5)
C6 0.0188(6) 0.0104(6) 0.0164(6) -0.0015(4) -0.0016(5) 0.0004(5)
C7 0.0191(6) 0.0172(6) 0.0154(6) -0.0011(5) 0.0015(5) -0.0019(5)
C8 0.0167(6) 0.0121(6) 0.0187(6) -0.0020(5) 0.0005(5) -0.0006(5)
C11 0.0167(6) 0.0162(6) 0.0129(5) -0.0033(5) 0.0007(4) 0.0007(5)
C12 0.0175(6) 0.0162(6) 0.0135(5) -0.0029(5) 0.0013(4) 0.0015(5)
C13 0.0195(7) 0.0218(7) 0.0174(6) -0.0001(5) -0.0016(5) 0.0046(5)
C14 0.0138(6) 0.0280(8) 0.0222(6) -0.0016(6) -0.0005(5) 0.0024(6)
C15 0.0188(6) 0.0316(8) 0.0281(7) 0.0020(7) 0.0030(5) -0.0020(6)
C16 0.0260(8) 0.0380(9) 0.0318(8) 0.0098(7) 0.0072(6) -0.0042(7)
C17 0.0285(8) 0.0355(9) 0.0230(7) 0.0118(7) 0.0024(6) 0.0004(7)
C18 0.0199(6) 0.0264(7) 0.0184(6) 0.0033(6) 0.0003(5) 0.0022(6)
C19 0.0178(6) 0.0191(6) 0.0149(5) -0.0016(5) 0.0016(5) 0.0012(5)
C10 0.0188(6) 0.0220(7) 0.0180(6) -0.0006(5) 0.0025(5) -0.0001(5)
C21 0.0161(6) 0.0182(6) 0.0108(5) 0.0013(5) -0.0004(4) -0.0007(5)
C22 0.0165(6) 0.0182(7) 0.0131(5) 0.0014(5) -0.0019(4) -0.0002(5)
C23 0.0171(6) 0.0238(7) 0.0172(6) -0.0011(5) -0.0007(4) 0.0041(5)
C24 0.0144(6) 0.0308(8) 0.0189(6) 0.0008(5) -0.0023(5) -0.0006(5)
C25 0.0223(7) 0.0300(8) 0.0218(7) 0.0016(6) -0.0055(6) -0.0067(6)
C26 0.0350(8) 0.0254(8) 0.0222(7) 0.0004(6) -0.0111(6) -0.0070(7)
C27 0.0354(8) 0.0223(7) 0.0183(6) -0.0020(6) -0.0069(6) 0.0029(6)
C28 0.0242(7) 0.0216(7) 0.0151(6) 0.0005(5) -0.0039(5) 0.0017(5)
C29 0.0198(6) 0.0194(6) 0.0115(5) 0.0025(5) -0.0036(5) -0.0011(5)
C20 0.0208(7) 0.0230(7) 0.0142(6) 0.0013(5) -0.0041(5) -0.0022(6)
C31 0.0151(6) 0.0183(6) 0.0180(6) 0.0023(5) 0.0013(5) 0.0011(5)
C32 0.0183(7) 0.0259(7) 0.0175(6) -0.0010(5) 0.0001(5) -0.0015(6)
C33 0.0196(7) 0.0287(7) 0.0196(6) 0.0005(6) 0.0044(5) 0.0002(6)
C34 0.0171(6) 0.0226(7) 0.0226(6) 0.0039(5) 0.0007(5) 0.0016(5)
C35 0.0176(7) 0.0328(8) 0.0219(7) -0.0020(6) -0.0042(5) 0.0005(6)
C36 0.0173(7) 0.0315(8) 0.0186(6) -0.0020(6) 0.0000(5) 0.0034(6)
C37 0.0168(7) 0.0391(9) 0.0289(8) 0.0055(7) 0.0010(6) -0.0006(7)
C41 0.0158(6) 0.0161(6) 0.0193(6) -0.0034(5) 0.0005(5) -0.0011(5)
C42 0.0217(7) 0.0224(7) 0.0179(6) 0.0001(5) 0.0009(5) -0.0018(5)
C43 0.0197(7) 0.0252(7) 0.0233(7) -0.0027(6) -0.0045(5) -0.0005(6)
C44 0.0176(6) 0.0195(7) 0.0269(7) -0.0064(5) 0.0027(5) -0.0019(5)
C45 0.0220(7) 0.0347(8) 0.0209(6) 0.0008(6) 0.0029(5) -0.0072(6)
C46 0.0208(7) 0.0314(8) 0.0200(6) 0.0017(6) -0.0024(5) -0.0040(6)
C47 0.0184(7) 0.0323(8) 0.0316(8) -0.0052(7) 0.0026(6) -0.0035(6)
C51 0.0837(17) 0.0203(8) 0.0447(10) 0.0063(8) -0.0338(11) -0.0108(10)
C52 0.0288(8) 0.0194(7) 0.0186(6) -0.0006(5) -0.0037(5) 0.0053(6)
C53 0.0441(12) 0.0875(19) 0.0307(9) 0.0081(10) 0.0107(8) 0.0394(13)
C61 0.0394(10) 0.0345(10) 0.0217(7) -0.0021(6) -0.0101(7) 0.0056(8)
C62 0.0276(7) 0.0186(7) 0.0162(6) -0.0025(5) -0.0007(5) -0.0018(6)
C63 0.0384(9) 0.0340(9) 0.0257(8) -0.0023(7) 0.0114(7) -0.0049(7)

loop_
_atom_type_symbol
_atom_type_description
_atom_type_scat_dispersion_real
_atom_type_scat_dispersion_imag
_atom_type_scat_source
C C .0033 .0016 'International Tables Vol C Tables 4.2.6.8 and 6.1.1.4'
H H .0000 .0000 'International Tables Vol C Tables 4.2.6.8 and 6.1.1.4'
O O .0106 .0060 'International Tables Vol C Tables 4.2.6.8 and 6.1.1.4'
Ti Ti .2776 .4457 'International Tables Vol C Tables 4.2.6.8 and 6.1.1.4'

loop_
_geom_angle_atom_site_label_1
_geom_angle_atom_site_label_2
_geom_angle_atom_site_label_3
_geom_angle
O5 Ti O6 98.12(4)
O5 Ti O4 96.63(4)
O6 Ti O4 97.17(4)
O5 Ti O2 92.75(4)
O6 Ti O2 97.38(4)
O4 Ti O2 161.38(4)
O5 Ti O1 167.77(4)
O6 Ti O1 93.83(4)
O4 Ti O1 84.42(4)
O2 Ti O1 83.08(4)
O5 Ti O3 89.01(4)
O6 Ti O3 172.81(4)
O4 Ti O3 82.89(4)
O2 Ti O3 81.23(4)
O1 Ti O3 79.01(4)
C2 O1 Ti 128.37(8)
C4 O2 Ti 130.48(8)
C6 O3 Ti 127.35(8)
C8 O4 Ti 133.50(8)
C52 O5 Ti 148.53(9)
C62 O6 Ti 137.12(9)
C2 C1 C12 111.07(11)
C2 C1 H1A 110.8(9)
C12 C1 H1A 111.7(9)
C2 C1 H1B 109.2(10)
C12 C1 H1B 106.9(10)
H1A C1 H1B 106.9(15)
O1 C2 C3 125.01(12)
O1 C2 C1 115.63(11)
C3 C2 C1 119.36(12)
C2 C3 C4 122.86(12)
C2 C3 H3 116.5(9)
C4 C3 H3 120.3(9)
O2 C4 C3 123.18(12)
O2 C4 C31 116.19(11)
C3 C4 C31 120.57(12)
C22 C5 C6 115.93(11)
C22 C5 H5A 107.0(10)
C6 C5 H5A 109.8(9)
C22 C5 H5B 106.8(11)
C6 C5 H5B 110.6(11)
H5A C5 H5B 106.3(15)
O3 C6 C7 124.98(12)
O3 C6 C5 116.77(11)
C7 C6 C5 118.22(11)
C8 C7 C6 123.67(12)
C8 C7 H7 119.8(10)
C6 C7 H7 116.5(10)
O4 C8 C7 123.44(12)
O4 C8 C41 115.73(11)
C7 C8 C41 120.82(12)
C12 C11 C19 119.66(12)
C12 C11 C21 120.37(11)
C19 C11 C21 119.95(11)
C11 C12 C13 119.57(12)
C11 C12 C1 122.24(12)
C13 C12 C1 118.10(12)
C14 C13 C12 121.36(13)
C14 C13 H13 118.6(9)
C12 C13 H13 119.9(9)
C13 C14 C10 120.74(12)
C13 C14 H14 121.2(11)
C10 C14 H14 118.1(11)
C16 C15 C10 121.14(13)
C16 C15 H15 122.5(11)
C10 C15 H15 116.3(11)
C15 C16 C17 120.01(14)
C15 C16 H16 120.9(11)
C17 C16 H16 119.0(11)
C18 C17 C16 120.29(14)
C18 C17 H17 119.5(11)
C16 C17 H17 120.1(11)
C17 C18 C19 121.04(13)
C17 C18 H18 122.0(10)
C19 C18 H18 116.9(10)
C18 C19 C10 118.32(12)
C18 C19 C11 121.94(12)
C10 C19 C11 119.74(12)
C14 C10 C15 122.14(13)
C14 C10 C19 118.70(12)
C15 C10 C19 119.15(12)
C22 C21 C29 119.95(12)
C22 C21 C11 120.73(11)
C29 C21 C11 119.29(11)
C21 C22 C23 118.77(12)
C21 C22 C5 123.05(11)
C23 C22 C5 118.13(12)
C24 C23 C22 121.89(13)
C24 C23 H23 119.0(10)
C22 C23 H23 119.1(10)
C23 C24 C20 120.82(13)
C23 C24 H24 117.9(12)
C20 C24 H24 121.1(12)
C26 C25 C20 121.46(14)
C26 C25 H25 123.3(12)
C20 C25 H25 115.2(12)
C25 C26 C27 119.79(14)
C25 C26 H26 124.5(12)
C27 C26 H26 115.7(12)
C28 C27 C26 120.43(14)
C28 C27 H27 118.2(12)
C26 C27 H27 121.3(12)
C27 C28 C29 121.01(14)
C27 C28 H28 119.7(9)
C29 C28 H28 119.3(9)
C20 C29 C28 118.33(13)
C20 C29 C21 119.65(12)
C28 C29 C21 122.00(12)
C24 C20 C25 122.42(13)
C24 C20 C29 118.68(12)
C25 C20 C29 118.89(13)
C32 C31 C36 118.66(12)
C32 C31 C4 119.57(12)
C36 C31 C4 121.75(12)
C33 C32 C31 120.22(13)
C33 C32 H32 121.6(10)
C31 C32 H32 118.2(10)
C34 C33 C32 121.28(13)
C34 C33 H33 121.4(10)
C32 C33 H33 117.3(10)
C33 C34 C35 117.90(13)
C33 C34 C37 121.87(13)
C35 C34 C37 120.22(13)
C36 C35 C34 121.59(13)
C36 C35 H35 118.1(10)
C34 C35 H35 120.3(10)
C35 C36 C31 120.32(13)
C35 C36 H36 120.7(11)
C31 C36 H36 118.9(11)
C34 C37 H37A 111.8(13)
C34 C37 H37B 111.5(15)
H37A C37 H37B 97(2)
C34 C37 H37C 111.3(14)
H37A C37 H37C 118(2)
H37B C37 H37C 106(2)
C42 C41 C46 118.24(12)
C42 C41 C8 118.98(12)
C46 C41 C8 122.78(12)
C43 C42 C41 120.84(13)
C43 C42 H42 119.7(11)
C41 C42 H42 119.4(11)
C42 C43 C44 121.23(13)
C42 C43 H43 119.3(12)
C44 C43 H43 119.4(12)
C43 C44 C45 117.99(13)
C43 C44 C47 120.58(14)
C45 C44 C47 121.43(14)
C46 C45 C44 121.21(14)
C46 C45 H45 118.8(11)
C44 C45 H45 120.0(11)
C45 C46 C41 120.50(13)
C45 C46 H46 118.9(11)
C41 C46 H46 120.5(11)
C44 C47 H47C 109.9(12)
C44 C47 H47B 108.6(10)
H47C C47 H47B 108.5(15)
C44 C47 H47A 109.8(11)
H47C C47 H47A 106.4(16)
H47B C47 H47A 113.5(15)
C52 C51 H51A 111(2)
C52 C51 H51B 110.9(14)
H51A C51 H51B 98(2)
C52 C51 H51C 113.5(13)
H51A C51 H51C 108(2)
H51B C51 H51C 113(2)
O5 C52 C51 108.80(13)
O5 C52 C53 108.16(15)
C51 C52 C53 113.47(19)
O5 C52 H52 106.1(10)
C51 C52 H52 108.1(10)
C53 C52 H52 111.9(10)
C52 C53 H53A 105.6(17)
C52 C53 H53B 113(2)
H53A C53 H53B 108(3)
C52 C53 H53C 107.1(13)
H53A C53 H53C 111(2)
H53B C53 H53C 112(3)
C62 C61 H61A 109.4(12)
C62 C61 H61B 109.1(12)
H61A C61 H61B 110.5(18)
C62 C61 H61C 110.4(11)
H61A C61 H61C 106.7(16)
H61B C61 H61C 110.8(16)
O6 C62 C63 109.71(12)
O6 C62 C61 108.77(12)
C63 C62 C61 112.49(14)
O6 C62 H62 107.1(9)
C63 C62 H62 110.0(9)
C61 C62 H62 108.6(9)
C62 C63 H63C 110.6(12)
C62 C63 H63B 110.7(12)
H63C C63 H63B 109.3(18)
C62 C63 H63A 113.3(13)
H63C C63 H63A 103.8(18)
H63B C63 H63A 108.8(18)

loop_
_geom_bond_atom_site_label_1
_geom_bond_atom_site_label_2
_geom_bond_distance
Ti O5 1.7811(10)
Ti O6 1.7930(9)
Ti O4 1.9983(10)
Ti O2 2.0148(10)
Ti O1 2.0549(9)
Ti O3 2.1342(9)
O1 C2 1.2700(16)
O2 C4 1.2825(16)
O3 C6 1.2677(16)
O4 C8 1.2837(16)
O5 C52 1.4086(17)
O6 C62 1.4221(16)
C1 C2 1.5161(17)
C1 C12 1.5203(18)
C1 H1A 0.959(16)
C1 H1B 0.952(19)
C2 C3 1.3895(18)
C3 C4 1.4007(18)
C3 H3 0.942(16)
C4 C31 1.4854(18)
C5 C22 1.5176(19)
C5 C6 1.5241(18)
C5 H5A 0.966(16)
C5 H5B 0.941(19)
C6 C7 1.3996(19)
C7 C8 1.3940(18)
C7 H7 0.931(18)
C8 C41 1.4941(18)
C11 C12 1.3894(18)
C11 C19 1.4293(18)
C11 C21 1.4982(18)
C12 C13 1.4166(18)
C13 C14 1.367(2)
C13 H13 0.956(16)
C14 C10 1.413(2)
C14 H14 0.953(19)
C15 C16 1.363(2)
C15 C10 1.416(2)
C15 H15 0.927(16)
C16 C17 1.416(2)
C16 H16 1.02(2)
C17 C18 1.371(2)
C17 H17 0.928(19)
C18 C19 1.4192(18)
C18 H18 0.957(15)
C19 C10 1.4258(18)
C21 C22 1.3928(18)
C21 C29 1.4377(18)
C22 C23 1.4237(18)
C23 C24 1.361(2)
C23 H23 0.948(18)
C24 C20 1.416(2)
C24 H24 0.975(19)
C25 C26 1.361(2)
C25 C20 1.420(2)
C25 H25 0.897(18)
C26 C27 1.415(2)
C26 H26 0.92(2)
C27 C28 1.369(2)
C27 H27 0.95(2)
C28 C29 1.423(2)
C28 H28 0.950(15)
C29 C20 1.4225(19)
C31 C32 1.3966(18)
C31 C36 1.3964(19)
C32 C33 1.393(2)
C32 H32 0.923(18)
C33 C34 1.389(2)
C33 H33 0.915(17)
C34 C35 1.393(2)
C34 C37 1.508(2)
C35 C36 1.382(2)
C35 H35 0.964(18)
C36 H36 0.965(18)
C37 H37A 0.96(2)
C37 H37B 0.93(3)
C37 H37C 0.95(2)
C41 C42 1.3965(19)
C41 C46 1.3973(19)
C42 C43 1.382(2)
C42 H42 0.923(18)
C43 C44 1.392(2)
C43 H43 0.961(19)
C44 C45 1.394(2)
C44 C47 1.506(2)
C45 C46 1.388(2)
C45 H45 1.02(2)
C46 H46 0.971(18)
C47 H47C 0.93(2)
C47 H47B 1.050(19)
C47 H47A 1.02(2)
C51 C52 1.496(2)
C51 H51A 0.96(3)
C51 H51B 0.94(2)
C51 H51C 0.99(3)
C52 C53 1.511(3)
C52 H52 1.007(17)
C53 H53A 0.92(3)
C53 H53B 0.97(4)
C53 H53C 1.00(2)
C61 C62 1.519(2)
C61 H61A 0.98(2)
C61 H61B 0.91(2)
C61 H61C 0.97(2)
C62 C63 1.514(2)
C62 H62 0.983(17)
C63 H63C 0.97(2)
C63 H63B 0.97(2)
C63 H63A 0.91(2)
